data_4309198
loop_
_publ_author_name
'Jari Konu'
'Markku Ahlgr\'en'
'Stephen M. Aucott'
'Tristram Chivers'
'Sophie H. Dale'
'Mark R. J. Elsegood'
'Kathryn E. Holmes'
'Sarah L. M. James'
'Paul F. Kelly'
'Risto S. Laitinen'

_publ_section_title
;
Synthetic Applications of (Me3SiNSN)2E (E = S, Se) in Chalcogen-Nitrogen
Chemistry: Formation and Structural Characterization of Cl2TeESN2 (E = S,
Se) and [PPh4]2[Pd2(\m-Se2N2S)X4] (X = Cl, Br)
;
_journal_name_full 'Inorganic Chemistry'
_journal_page_first 4992
_journal_page_last 5000
_journal_paper_doi 10.1021/ic050261f
_journal_volume 44
_journal_year 2005
_chemical_formula_sum 'Cl2 N2 S Se Te'
_chemical_formula_weight 337.54
_chemical_name_systematic
;
 ?
;
_space_group_IT_number 61
_symmetry_cell_setting orthorhombic
_symmetry_space_group_name_Hall '-P 2ac 2ab'
_symmetry_space_group_name_H-M 'P b c a'
_atom_sites_solution_hydrogens geom
_atom_sites_solution_primary direct
_atom_sites_solution_secondary difmap
_audit_creation_method SHELXL-97
_cell_angle_alpha 90.00
_cell_angle_beta 90.00
_cell_angle_gamma 90.00
_cell_formula_units_Z 8
_cell_length_a 8.3524(17)
_cell_length_b 7.9527(16)
_cell_length_c 19.853(4)
_cell_measurement_temperature 150(2)
_cell_volume 1318.7(5)
_computing_cell_refinement 'DENZO-SMN (Otwinowski & Minor, 1997)'
_computing_data_collection 'KappaCCD Server Software (Nonius, 1997)'
_computing_data_reduction DENZO-SMN
_computing_molecular_graphics 'DIAMOND (Brandenburg & Berndt, 1999)'
_computing_publication_material 'WINGX (Farrugia, 1999)'
_computing_structure_refinement 'SHELXL-97 (Sheldrick, 1997)'
_computing_structure_solution 'SHELXS97 (Sheldrick, 1997)'
_diffrn_ambient_temperature 150(2)
_diffrn_measured_fraction_theta_full 0.996
_diffrn_measured_fraction_theta_max 0.996
_diffrn_measurement_device_type 'Bruker Nonius Kappaccd'
_diffrn_radiation_monochromator graphite
_diffrn_radiation_source 'fine-focus sealed tube'
_diffrn_radiation_type MoK\a
_diffrn_radiation_wavelength 0.71073
_diffrn_reflns_av_R_equivalents 0.0419
_diffrn_reflns_av_sigmaI/netI 0.0179
_diffrn_reflns_limit_h_max 9
_diffrn_reflns_limit_h_min -9
_diffrn_reflns_limit_k_max 9
_diffrn_reflns_limit_k_min -9
_diffrn_reflns_limit_l_max 23
_diffrn_reflns_limit_l_min -23
_diffrn_reflns_number 13311
_diffrn_reflns_theta_full 24.98
_diffrn_reflns_theta_max 24.98
_diffrn_reflns_theta_min 2.05
_exptl_absorpt_coefficient_mu 11.039
_exptl_absorpt_correction_T_max 0.4048
_exptl_absorpt_correction_T_min 0.2162
_exptl_absorpt_correction_type multi-scan
_exptl_crystal_colour red
_exptl_crystal_density_diffrn 3.400
_exptl_crystal_density_method 'not measured'
_exptl_crystal_description plate
_exptl_crystal_F_000 1200
_exptl_crystal_size_max 0.20
_exptl_crystal_size_mid 0.20
_exptl_crystal_size_min 0.10
_refine_diff_density_max 1.404
_refine_diff_density_min -2.313
_refine_diff_density_rms 0.277
_refine_ls_extinction_coef 0.0018(5)
_refine_ls_extinction_expression Fc^*^=kFc[1+0.001xFc^2^\l^3^/sin(2\q)]^-1/4^
_refine_ls_extinction_method SHELXL
_refine_ls_goodness_of_fit_ref 1.190
_refine_ls_hydrogen_treatment mixed
_refine_ls_matrix_type full
_refine_ls_number_parameters 65
_refine_ls_number_reflns 1150
_refine_ls_number_restraints 0
_refine_ls_restrained_S_all 1.190
_refine_ls_R_factor_all 0.0421
_refine_ls_R_factor_gt 0.0415
_refine_ls_shift/su_max 0.000
_refine_ls_shift/su_mean 0.000
_refine_ls_structure_factor_coef Fsqd
_refine_ls_weighting_details 'calc w=1/[\s^2^(Fo^2^)+(0.0597P)^2^+31.6007P] where P=(Fo^2^+2Fc^2^)/3'
_refine_ls_weighting_scheme calc
_refine_ls_wR_factor_gt 0.1256
_refine_ls_wR_factor_ref 0.1260
_reflns_number_gt 1131
_reflns_number_total 1150
_reflns_threshold_expression >2sigma(I)
_cod_data_source_file ic050261fsi20050219_081655_2.cif
_cod_data_source_block cmpd2
_cod_database_code 4309198

loop_
_symmetry_equiv_pos_as_xyz
'x, y, z'
'-x+1/2, -y, z+1/2'
'x+1/2, -y+1/2, -z'
'-x, y+1/2, -z+1/2'
'-x, -y, -z'
'x-1/2, y, -z-1/2'
'-x-1/2, y-1/2, z'
'x, -y-1/2, z-1/2'

loop_
_atom_site_label
_atom_site_type_symbol
_atom_site_fract_x
_atom_site_fract_y
_atom_site_fract_z
_atom_site_U_iso_or_equiv
_atom_site_adp_type
_atom_site_occupancy
_atom_site_symmetry_multiplicity
_atom_site_calc_flag
_atom_site_refinement_flags
_atom_site_disorder_assembly
_atom_site_disorder_group
Te1 Te 0.39350(7) 0.06797(8) 0.08914(3) 0.0144(3) Uani 1 1 d . . .
Se1 Se 0.49285(14) 0.17522(16) 0.20167(6) 0.0315(4) Uani 1 1 d . . .
S1 S 0.7541(3) 0.0467(3) 0.11864(13) 0.0232(6) Uani 1 1 d . . .
N2 N 0.6980(11) 0.1312(12) 0.1845(4) 0.026(2) Uani 1 1 d . . .
N1 N 0.6182(10) 0.0013(11) 0.0680(4) 0.0173(17) Uani 1 1 d . . .
Cl1 Cl 0.4424(3) 0.3310(3) 0.03155(12) 0.0226(6) Uani 1 1 d . . .
Cl2 Cl 0.3720(3) -0.2453(3) 0.14944(12) 0.0211(6) Uani 1 1 d . . .

loop_
_atom_site_aniso_label
_atom_site_aniso_U_11
_atom_site_aniso_U_22
_atom_site_aniso_U_33
_atom_site_aniso_U_23
_atom_site_aniso_U_13
_atom_site_aniso_U_12
Te1 0.0146(4) 0.0156(4) 0.0129(4) -0.0007(2) 0.0013(2) -0.0025(2)
Se1 0.0276(7) 0.0383(7) 0.0287(7) -0.0055(5) -0.0005(5) 0.0005(5)
S1 0.0151(12) 0.0286(13) 0.0260(13) -0.0050(11) 0.0031(11) 0.0015(10)
N2 0.018(4) 0.038(5) 0.024(4) -0.001(4) -0.003(4) 0.001(4)
N1 0.017(4) 0.019(4) 0.016(4) 0.001(3) 0.003(3) -0.004(3)
Cl1 0.0270(13) 0.0201(12) 0.0207(11) 0.0047(9) 0.0011(10) -0.0057(10)
Cl2 0.0185(12) 0.0232(12) 0.0214(11) 0.0062(10) -0.0025(9) -0.0011(9)

loop_
_atom_type_symbol
_atom_type_description
_atom_type_scat_dispersion_real
_atom_type_scat_dispersion_imag
_atom_type_scat_source
N N 0.0061 0.0033 'International Tables Vol C Tables 4.2.6.8 and 6.1.1.4'
S S 0.1246 0.1234 'International Tables Vol C Tables 4.2.6.8 and 6.1.1.4'
Cl Cl 0.1484 0.1585 'International Tables Vol C Tables 4.2.6.8 and 6.1.1.4'
Se Se -0.0929 2.2259 'International Tables Vol C Tables 4.2.6.8 and 6.1.1.4'
Te Te -0.5308 1.6751 'International Tables Vol C Tables 4.2.6.8 and 6.1.1.4'

loop_
_geom_angle_atom_site_label_1
_geom_angle_atom_site_label_2
_geom_angle_atom_site_label_3
_geom_angle
_geom_angle_site_symmetry_1
_geom_angle_site_symmetry_3
_geom_angle_publ_flag
N1 Te1 Cl1 88.4(2) . . ?
N1 Te1 Se1 88.1(2) . . ?
Cl1 Te1 Se1 94.05(7) . . ?
N1 Te1 Cl2 85.0(2) . . ?
Cl1 Te1 Cl2 173.31(8) . . ?
Se1 Te1 Cl2 86.72(6) . . ?
N2 Se1 Te1 94.6(3) . . ?
N2 S1 N1 115.2(5) . . ?
S1 N2 Se1 122.6(5) . . ?
S1 N1 Te1 119.2(5) . . ?

loop_
_geom_bond_atom_site_label_1
_geom_bond_atom_site_label_2
_geom_bond_distance
_geom_bond_site_symmetry_2
_geom_bond_publ_flag
Te1 N1 1.994(8) . ?
Te1 Cl1 2.418(2) . ?
Te1 Se1 2.5313(13) . ?
Te1 Cl2 2.770(2) . ?
Se1 N2 1.781(9) . ?
S1 N2 1.543(9) . ?
S1 N1 1.558(9) . ?

loop_
_geom_torsion_atom_site_label_1
_geom_torsion_atom_site_label_2
_geom_torsion_atom_site_label_3
_geom_torsion_atom_site_label_4
_geom_torsion
_geom_torsion_site_symmetry_1
_geom_torsion_site_symmetry_2
_geom_torsion_site_symmetry_3
_geom_torsion_site_symmetry_4
_geom_torsion_publ_flag
N1 Te1 Se1 N2 3.3(4) . . . . ?
Cl1 Te1 Se1 N2 -84.9(3) . . . . ?
Cl2 Te1 Se1 N2 88.4(3) . . . . ?
N1 S1 N2 Se1 -0.4(9) . . . . ?
Te1 Se1 N2 S1 -2.3(7) . . . . ?
N2 S1 N1 Te1 4.1(8) . . . . ?
Cl1 Te1 N1 S1 89.7(5) . . . . ?
Se1 Te1 N1 S1 -4.4(5) . . . . ?
Cl2 Te1 N1 S1 -91.3(5) . . . . ?

loop_
_cod_related_entry_id
_cod_related_entry_database
_cod_related_entry_code
1 ChemSpider 30660858
